data_7200401
loop_
_publ_author_name
'Zhou, Gui-Jiang'
'Wang, Qi'
'Wong, Wai-Yeung'
'Ma, Dongge'
'Wang, Lixiang'
'Lin, Zhenyang'

_publ_section_title
;
 A versatile color tuning strategy for iridium(III) and platinum(II)
 electrophosphors by shifting the charge-transfer states with an
 electron-deficient core
;
_journal_issue 13
_journal_name_full 'Journal of Materials Chemistry'
_journal_page_first 1872
_journal_paper_doi 10.1039/b814507e
_journal_volume 19
_journal_year 2009
_chemical_formula_sum 'C43 H31 Cl4 Ir N2 O4'
_chemical_formula_weight 973.70
_chemical_name_systematic
;
?
;
_space_group_IT_number 2
_symmetry_cell_setting triclinic
_symmetry_space_group_name_Hall '-P 1'
_symmetry_space_group_name_H-M 'P -1'
_atom_sites_solution_hydrogens geom
_atom_sites_solution_primary direct
_atom_sites_solution_secondary difmap
_audit_creation_method SHELXL-97
_cell_angle_alpha 63.248(2)
_cell_angle_beta 74.128(2)
_cell_angle_gamma 74.473(3)
_cell_formula_units_Z 2
_cell_length_a 12.2247(18)
_cell_length_b 13.728(2)
_cell_length_c 13.838(2)
_cell_measurement_reflns_used 11580
_cell_measurement_temperature 293(2)
_cell_measurement_theta_max 28.31
_cell_measurement_theta_min 1.69
_cell_volume 1966.2(5)
_computing_cell_refinement 'SAINT (Bruker, 1999)'
_computing_data_collection 'SMART (Bruker, 1998)'
_computing_data_reduction SAINT
_computing_structure_refinement 'SHELXL-97 (Sheldrick, 1997)'
_computing_structure_solution 'SHELXS-97 (Sheldrick, 1990)'
_diffrn_ambient_temperature 293(2)
_diffrn_measured_fraction_theta_full 0.869
_diffrn_measured_fraction_theta_max 0.869
_diffrn_measurement_device_type 'Smart CCD'
_diffrn_measurement_method '\w and \f scans'
_diffrn_radiation_monochromator graphite
_diffrn_radiation_source 'fine-focus sealed tube'
_diffrn_radiation_type MoK\a
_diffrn_radiation_wavelength 0.71073
_diffrn_reflns_av_R_equivalents 0.0301
_diffrn_reflns_av_sigmaI/netI 0.0538
_diffrn_reflns_limit_h_max 16
_diffrn_reflns_limit_h_min -13
_diffrn_reflns_limit_k_max 15
_diffrn_reflns_limit_k_min -17
_diffrn_reflns_limit_l_max 17
_diffrn_reflns_limit_l_min -17
_diffrn_reflns_number 11580
_diffrn_reflns_theta_full 28.31
_diffrn_reflns_theta_max 28.31
_diffrn_reflns_theta_min 1.69
_exptl_absorpt_coefficient_mu 3.712
_exptl_absorpt_correction_T_max 1.0000
_exptl_absorpt_correction_T_min 0.3651
_exptl_absorpt_correction_type multi-scan
_exptl_absorpt_process_details SADABS
_exptl_crystal_colour red
_exptl_crystal_density_diffrn 1.645
_exptl_crystal_density_method 'not measured'
_exptl_crystal_description block
_exptl_crystal_F_000 960
_exptl_crystal_size_max 0.30
_exptl_crystal_size_mid 0.25
_exptl_crystal_size_min 0.23
_refine_diff_density_max 2.234
_refine_diff_density_min -1.737
_refine_diff_density_rms 0.146
_refine_ls_extinction_method none
_refine_ls_goodness_of_fit_ref 1.024
_refine_ls_hydrogen_treatment constr
_refine_ls_matrix_type full
_refine_ls_number_parameters 487
_refine_ls_number_reflns 8501
_refine_ls_number_restraints 0
_refine_ls_restrained_S_all 1.024
_refine_ls_R_factor_all 0.0498
_refine_ls_R_factor_gt 0.0430
_refine_ls_shift/su_max 0.008
_refine_ls_shift/su_mean 0.001
_refine_ls_structure_factor_coef Fsqd
_refine_ls_weighting_details 'calc w=1/[\s^2^(Fo^2^)+(0.0802P)^2^+0.0000P] where P=(Fo^2^+2Fc^2^)/3'
_refine_ls_weighting_scheme calc
_refine_ls_wR_factor_gt 0.1124
_refine_ls_wR_factor_ref 0.1176
_reflns_number_gt 7481
_reflns_number_total 8501
_reflns_threshold_expression >2sigma(I)
_cod_data_source_file b814507e.txt
_cod_data_source_block wy1358wm
_cod_depositor_comments
;
The following automatic conversions were performed:
'_symmetry_cell_setting' value 'Triclinic' changed to 'triclinic'
according to '/home/saulius/struct/CIF-dictionaries/cif_core.dic'
dictionary named 'cif_core.dic' version 2.4.1 from 2010-06-29.

Automatic conversion script
Id: cif_fix_enum 1527 2010-12-29 10:47:43Z saulius 
;
_cod_original_sg_symbol_H-M P-1
_cod_database_code 7200401

loop_
_symmetry_equiv_pos_as_xyz
'x, y, z'
'-x, -y, -z'

loop_
_atom_site_label
_atom_site_type_symbol
_atom_site_fract_x
_atom_site_fract_y
_atom_site_fract_z
_atom_site_U_iso_or_equiv
_atom_site_adp_type
_atom_site_occupancy
_atom_site_symmetry_multiplicity
_atom_site_calc_flag
_atom_site_refinement_flags
_atom_site_disorder_assembly
_atom_site_disorder_group
C1 C 0.1918(4) 0.1152(4) 0.3705(4) 0.0332(9) Uani 1 1 d . . .
C2 C 0.2295(4) 0.1713(4) 0.4169(4) 0.0394(10) Uani 1 1 d . . .
H2A H 0.3078 0.1708 0.4081 0.047 Uiso 1 1 calc R . .
C3 C 0.1497(4) 0.2265(4) 0.4748(4) 0.0398(11) Uani 1 1 d . . .
C4 C 0.1672(5) 0.2916(5) 0.5296(5) 0.0474(12) Uani 1 1 d . . .
C5 C 0.2648(6) 0.3139(6) 0.5393(5) 0.0584(15) Uani 1 1 d . . .
H5A H 0.3374 0.2855 0.5099 0.070 Uiso 1 1 calc R . .
C6 C 0.2527(7) 0.3806(7) 0.5948(7) 0.072(2) Uani 1 1 d . . .
H6A H 0.3186 0.3982 0.6003 0.086 Uiso 1 1 calc R . .
C7 C 0.1476(7) 0.4209(7) 0.6413(7) 0.072(2) Uani 1 1 d . . .
H7A H 0.1429 0.4624 0.6805 0.086 Uiso 1 1 calc R . .
C8 C 0.0469(7) 0.3999(7) 0.6303(6) 0.0674(18) Uani 1 1 d . . .
H8A H -0.0252 0.4296 0.6592 0.081 Uiso 1 1 calc R . .
C9 C 0.0569(5) 0.3340(5) 0.5754(5) 0.0496(13) Uani 1 1 d . . .
C10 C -0.0336(5) 0.2979(5) 0.5515(5) 0.0488(13) Uani 1 1 d . . .
C11 C 0.0315(4) 0.2292(4) 0.4880(4) 0.0411(11) Uani 1 1 d . . .
C12 C -0.0097(4) 0.1741(4) 0.4464(4) 0.0391(10) Uani 1 1 d . . .
H12A H -0.0882 0.1741 0.4574 0.047 Uiso 1 1 calc R . .
C13 C 0.0718(4) 0.1182(4) 0.3869(4) 0.0349(10) Uani 1 1 d . . .
C14 C 0.0412(4) 0.0594(4) 0.3344(4) 0.0363(10) Uani 1 1 d . . .
C15 C -0.0700(5) 0.0522(5) 0.3338(5) 0.0462(12) Uani 1 1 d . . .
H15A H -0.1334 0.0868 0.3688 0.055 Uiso 1 1 calc R . .
C16 C -0.0862(5) -0.0059(6) 0.2814(5) 0.0534(14) Uani 1 1 d . . .
H16A H -0.1604 -0.0096 0.2796 0.064 Uiso 1 1 calc R . .
C17 C 0.0085(5) -0.0592(6) 0.2312(5) 0.0531(14) Uani 1 1 d . . .
H17A H -0.0006 -0.1000 0.1963 0.064 Uiso 1 1 calc R . .
C18 C 0.1166(5) -0.0497(5) 0.2347(4) 0.0452(12) Uani 1 1 d . . .
H18A H 0.1807 -0.0856 0.2017 0.054 Uiso 1 1 calc R . .
C19 C 0.2810(4) 0.1812(4) 0.1501(4) 0.0334(9) Uani 1 1 d . . .
C20 C 0.1946(4) 0.2305(4) 0.0858(4) 0.0378(10) Uani 1 1 d . . .
H20A H 0.1369 0.1916 0.0982 0.045 Uiso 1 1 calc R . .
C21 C 0.1941(4) 0.3352(4) 0.0049(4) 0.0390(10) Uani 1 1 d . . .
C22 C 0.1072(5) 0.4093(4) -0.0661(4) 0.0417(11) Uani 1 1 d . . .
C23 C 0.0038(5) 0.3923(5) -0.0721(5) 0.0486(12) Uani 1 1 d . . .
H23A H -0.0189 0.3233 -0.0322 0.058 Uiso 1 1 calc R . .
C24 C -0.0652(6) 0.4799(6) -0.1386(5) 0.0587(16) Uani 1 1 d . . .
H24A H -0.1370 0.4708 -0.1408 0.070 Uiso 1 1 calc R . .
C25 C -0.0295(5) 0.5823(5) -0.2028(5) 0.0520(14) Uani 1 1 d . . .
H25A H -0.0761 0.6391 -0.2498 0.062 Uiso 1 1 calc R . .
C26 C 0.0746(6) 0.6003(5) -0.1974(5) 0.0529(14) Uani 1 1 d . . .
H26A H 0.0976 0.6691 -0.2377 0.063 Uiso 1 1 calc R . .
C27 C 0.1424(5) 0.5120(5) -0.1298(4) 0.0458(12) Uani 1 1 d . . .
C28 C 0.2541(5) 0.5089(5) -0.1028(5) 0.0490(13) Uani 1 1 d . . .
C29 C 0.2804(4) 0.3951(4) -0.0167(4) 0.0396(11) Uani 1 1 d . . .
C30 C 0.3704(4) 0.3483(4) 0.0422(4) 0.0428(11) Uani 1 1 d . . .
H30A H 0.4295 0.3868 0.0264 0.051 Uiso 1 1 calc R . .
C31 C 0.3697(4) 0.2424(4) 0.1253(4) 0.0378(10) Uani 1 1 d . . .
C32 C 0.4562(4) 0.1866(4) 0.1971(4) 0.0375(10) Uani 1 1 d . . .
C33 C 0.5485(5) 0.2301(5) 0.1945(5) 0.0515(13) Uani 1 1 d . . .
H33A H 0.5616 0.2996 0.1411 0.062 Uiso 1 1 calc R . .
C34 C 0.6195(5) 0.1710(6) 0.2699(6) 0.0585(16) Uani 1 1 d . . .
H34A H 0.6804 0.2003 0.2686 0.070 Uiso 1 1 calc R . .
C35 C 0.6004(5) 0.0678(6) 0.3478(6) 0.0571(16) Uani 1 1 d . . .
H35A H 0.6466 0.0274 0.4012 0.069 Uiso 1 1 calc R . .
C36 C 0.5103(5) 0.0245(5) 0.3453(5) 0.0463(12) Uani 1 1 d . . .
H36A H 0.5001 -0.0471 0.3951 0.056 Uiso 1 1 calc R . .
C37 C 0.3610(8) -0.3074(6) 0.5231(6) 0.077(2) Uani 1 1 d . . .
H37A H 0.3160 -0.2840 0.5800 0.115 Uiso 1 1 calc R . .
H37B H 0.4380 -0.3391 0.5376 0.115 Uiso 1 1 calc R . .
H37C H 0.3266 -0.3618 0.5216 0.115 Uiso 1 1 calc R . .
C38 C 0.3647(5) -0.2092(5) 0.4135(5) 0.0500(13) Uani 1 1 d . . .
C39 C 0.4251(6) -0.2244(5) 0.3200(6) 0.0629(17) Uani 1 1 d . . .
H39A H 0.4646 -0.2957 0.3316 0.075 Uiso 1 1 calc R . .
C40 C 0.4356(5) -0.1472(5) 0.2094(6) 0.0531(14) Uani 1 1 d . . .
C41 C 0.5053(7) -0.1875(8) 0.1217(8) 0.081(2) Uani 1 1 d . . .
H41A H 0.5049 -0.1271 0.0506 0.122 Uiso 1 1 calc R . .
H41B H 0.4719 -0.2448 0.1247 0.122 Uiso 1 1 calc R . .
H41C H 0.5833 -0.2162 0.1342 0.122 Uiso 1 1 calc R . .
C42 C 0.6911(10) 0.4425(10) 0.7228(8) 0.115(4) Uani 1 1 d . . .
H42A H 0.7449 0.4939 0.6932 0.139 Uiso 1 1 calc R . .
H42B H 0.6997 0.4122 0.6693 0.139 Uiso 1 1 calc R . .
C43 C 0.7107(13) 0.9802(12) 0.0745(11) 0.150(5) Uani 1 1 d . . .
H43A H 0.7002 0.9729 0.0112 0.180 Uiso 1 1 calc R . .
H43B H 0.6350 1.0001 0.1130 0.180 Uiso 1 1 calc R . .
Cl1 Cl 0.7312(5) 0.3366(4) 0.8399(4) 0.206(3) Uani 1 1 d . . .
Cl2 Cl 0.5609(5) 0.5123(5) 0.7330(6) 0.268(4) Uani 1 1 d . . .
Cl3 Cl 0.7773(6) 0.8547(4) 0.1608(4) 0.212(3) Uani 1 1 d . . .
Cl4 Cl 0.7881(5) 1.0826(3) 0.0307(3) 0.1595(15) Uani 1 1 d . . .
Ir1 Ir 0.291091(14) 0.036577(14) 0.279008(13) 0.03299(8) Uani 1 1 d . . .
N1 N 0.1341(4) 0.0089(3) 0.2837(3) 0.0363(8) Uani 1 1 d . . .
N2 N 0.4384(3) 0.0832(4) 0.2732(4) 0.0384(9) Uani 1 1 d . . .
O1 O -0.1378(4) 0.3195(4) 0.5774(4) 0.0721(14) Uani 1 1 d . . .
O2 O 0.3067(5) 0.5848(4) -0.1402(5) 0.0734(14) Uani 1 1 d . . .
O3 O 0.3112(3) -0.1182(3) 0.4188(3) 0.0465(9) Uani 1 1 d . . .
O4 O 0.3882(3) -0.0468(3) 0.1752(3) 0.0480(9) Uani 1 1 d . . .

loop_
_atom_site_aniso_label
_atom_site_aniso_U_11
_atom_site_aniso_U_22
_atom_site_aniso_U_33
_atom_site_aniso_U_23
_atom_site_aniso_U_13
_atom_site_aniso_U_12
C1 0.035(2) 0.027(2) 0.025(2) -0.0002(17) -0.0047(17) -0.0051(18)
C2 0.037(2) 0.040(3) 0.039(2) -0.015(2) -0.0069(19) -0.006(2)
C3 0.043(3) 0.037(3) 0.038(2) -0.016(2) -0.008(2) -0.002(2)
C4 0.054(3) 0.044(3) 0.044(3) -0.020(2) -0.008(2) -0.005(2)
C5 0.057(4) 0.066(4) 0.062(4) -0.036(3) -0.013(3) -0.005(3)
C6 0.075(5) 0.081(5) 0.080(5) -0.047(4) -0.015(4) -0.019(4)
C7 0.086(5) 0.073(5) 0.081(5) -0.055(4) -0.016(4) -0.008(4)
C8 0.072(4) 0.077(5) 0.062(4) -0.044(4) -0.008(3) -0.002(4)
C9 0.056(3) 0.044(3) 0.044(3) -0.020(3) -0.009(2) 0.003(3)
C10 0.050(3) 0.045(3) 0.043(3) -0.019(3) -0.003(2) -0.001(2)
C11 0.042(3) 0.036(3) 0.037(2) -0.012(2) -0.007(2) 0.003(2)
C12 0.036(2) 0.036(2) 0.034(2) -0.008(2) -0.0060(18) -0.0006(19)
C13 0.033(2) 0.031(2) 0.032(2) -0.0064(19) -0.0074(17) -0.0028(18)
C14 0.038(2) 0.033(2) 0.031(2) -0.0065(19) -0.0078(18) -0.0049(19)
C15 0.037(3) 0.047(3) 0.045(3) -0.010(2) -0.011(2) -0.004(2)
C16 0.042(3) 0.064(4) 0.058(3) -0.023(3) -0.016(2) -0.012(3)
C17 0.050(3) 0.061(4) 0.059(3) -0.028(3) -0.012(3) -0.015(3)
C18 0.050(3) 0.047(3) 0.040(3) -0.016(2) -0.008(2) -0.013(2)
C19 0.034(2) 0.033(2) 0.032(2) -0.0149(19) -0.0036(17) -0.0032(18)
C20 0.040(2) 0.037(3) 0.037(2) -0.013(2) -0.0068(19) -0.011(2)
C21 0.046(3) 0.036(3) 0.033(2) -0.015(2) -0.0070(19) -0.004(2)
C22 0.046(3) 0.036(3) 0.035(2) -0.011(2) -0.009(2) 0.000(2)
C23 0.053(3) 0.045(3) 0.044(3) -0.014(2) -0.013(2) -0.005(2)
C24 0.057(3) 0.070(4) 0.048(3) -0.025(3) -0.023(3) 0.009(3)
C25 0.057(3) 0.049(3) 0.044(3) -0.016(3) -0.020(3) 0.004(3)
C26 0.066(4) 0.039(3) 0.044(3) -0.008(2) -0.014(3) -0.006(3)
C27 0.059(3) 0.039(3) 0.035(2) -0.012(2) -0.009(2) -0.006(2)
C28 0.055(3) 0.038(3) 0.046(3) -0.011(2) -0.004(2) -0.012(2)
C29 0.043(3) 0.031(2) 0.038(2) -0.009(2) -0.004(2) -0.008(2)
C30 0.040(3) 0.039(3) 0.047(3) -0.014(2) -0.004(2) -0.012(2)
C31 0.035(2) 0.033(2) 0.039(2) -0.013(2) -0.0041(19) -0.0038(19)
C32 0.034(2) 0.037(3) 0.041(2) -0.018(2) -0.0037(19) -0.0062(19)
C33 0.040(3) 0.044(3) 0.068(4) -0.017(3) -0.015(3) -0.008(2)
C34 0.042(3) 0.059(4) 0.078(4) -0.023(3) -0.022(3) -0.011(3)
C35 0.037(3) 0.063(4) 0.065(4) -0.018(3) -0.018(3) -0.005(3)
C36 0.039(3) 0.045(3) 0.048(3) -0.015(2) -0.010(2) -0.003(2)
C37 0.097(6) 0.044(4) 0.073(5) -0.009(3) -0.030(4) 0.003(4)
C38 0.048(3) 0.034(3) 0.061(3) -0.011(3) -0.020(3) 0.001(2)
C39 0.059(4) 0.047(3) 0.082(5) -0.034(3) -0.022(3) 0.015(3)
C40 0.041(3) 0.052(3) 0.068(4) -0.029(3) -0.010(3) -0.001(2)
C41 0.067(5) 0.085(6) 0.103(6) -0.065(5) 0.005(4) -0.002(4)
C42 0.129(9) 0.101(8) 0.102(8) -0.046(7) -0.023(7) 0.015(7)
C43 0.160(12) 0.146(12) 0.121(10) 0.002(9) -0.061(9) -0.056(10)
Cl1 0.210(4) 0.174(4) 0.202(4) 0.034(3) -0.112(4) -0.105(4)
Cl2 0.202(5) 0.158(4) 0.251(6) -0.031(4) 0.063(4) 0.071(4)
Cl3 0.324(7) 0.132(3) 0.206(4) 0.009(3) -0.182(5) -0.084(4)
Cl4 0.259(5) 0.118(3) 0.107(2) -0.037(2) -0.055(3) -0.033(3)
Ir1 0.03214(11) 0.02969(11) 0.03291(11) -0.01017(8) -0.00590(7) -0.00313(7)
N1 0.036(2) 0.032(2) 0.037(2) -0.0091(17) -0.0070(16) -0.0079(16)
N2 0.0286(19) 0.041(2) 0.043(2) -0.018(2) -0.0051(16) -0.0025(17)
O1 0.051(3) 0.083(4) 0.090(4) -0.055(3) -0.006(2) 0.005(2)
O2 0.078(3) 0.046(3) 0.080(3) 0.001(2) -0.026(3) -0.022(2)
O3 0.050(2) 0.0365(19) 0.043(2) -0.0056(16) -0.0119(16) -0.0065(16)
O4 0.045(2) 0.047(2) 0.052(2) -0.0267(19) 0.0001(17) -0.0041(17)

loop_
_atom_type_symbol
_atom_type_description
_atom_type_scat_dispersion_real
_atom_type_scat_dispersion_imag
_atom_type_scat_source
C C 0.0033 0.0016 'International Tables Vol C Tables 4.2.6.8 and 6.1.1.4'
H H 0.0000 0.0000 'International Tables Vol C Tables 4.2.6.8 and 6.1.1.4'
N N 0.0061 0.0033 'International Tables Vol C Tables 4.2.6.8 and 6.1.1.4'
Cl Cl 0.1484 0.1585 'International Tables Vol C Tables 4.2.6.8 and 6.1.1.4'
Ir Ir -1.4442 7.9887 'International Tables Vol C Tables 4.2.6.8 and 6.1.1.4'
O O 0.0106 0.0060 'International Tables Vol C Tables 4.2.6.8 and 6.1.1.4'

loop_
_geom_angle_atom_site_label_1
_geom_angle_atom_site_label_2
_geom_angle_atom_site_label_3
_geom_angle
_geom_angle_site_symmetry_1
_geom_angle_site_symmetry_3
_geom_angle_publ_flag
C13 C1 C2 117.7(4) . . ?
C13 C1 Ir1 115.9(4) . . ?
C2 C1 Ir1 126.3(4) . . ?
C3 C2 C1 119.7(5) . . ?
C3 C2 H2A 120.2 . . ?
C1 C2 H2A 120.2 . . ?
C2 C3 C11 121.1(5) . . ?
C2 C3 C4 129.8(5) . . ?
C11 C3 C4 109.1(4) . . ?
C5 C4 C9 120.9(6) . . ?
C5 C4 C3 131.6(5) . . ?
C9 C4 C3 107.5(5) . . ?
C4 C5 C6 118.0(6) . . ?
C4 C5 H5A 121.0 . . ?
C6 C5 H5A 121.0 . . ?
C7 C6 C5 122.2(7) . . ?
C7 C6 H6A 118.9 . . ?
C5 C6 H6A 118.9 . . ?
C6 C7 C8 120.2(6) . . ?
C6 C7 H7A 119.9 . . ?
C8 C7 H7A 119.9 . . ?
C9 C8 C7 118.6(6) . . ?
C9 C8 H8A 120.7 . . ?
C7 C8 H8A 120.7 . . ?
C8 C9 C4 120.1(6) . . ?
C8 C9 C10 130.5(6) . . ?
C4 C9 C10 109.4(5) . . ?
O1 C10 C9 127.6(5) . . ?
O1 C10 C11 127.3(6) . . ?
C9 C10 C11 105.1(5) . . ?
C12 C11 C3 121.6(5) . . ?
C12 C11 C10 129.6(5) . . ?
C3 C11 C10 108.8(5) . . ?
C11 C12 C13 117.3(5) . . ?
C11 C12 H12A 121.3 . . ?
C13 C12 H12A 121.3 . . ?
C12 C13 C1 122.6(5) . . ?
C12 C13 C14 123.7(4) . . ?
C1 C13 C14 113.7(4) . . ?
N1 C14 C15 120.4(5) . . ?
N1 C14 C13 113.5(4) . . ?
C15 C14 C13 126.0(5) . . ?
C16 C15 C14 119.9(5) . . ?
C16 C15 H15A 120.0 . . ?
C14 C15 H15A 120.0 . . ?
C15 C16 C17 119.8(5) . . ?
C15 C16 H16A 120.1 . . ?
C17 C16 H16A 120.1 . . ?
C18 C17 C16 117.7(6) . . ?
C18 C17 H17A 121.1 . . ?
C16 C17 H17A 121.1 . . ?
N1 C18 C17 123.3(6) . . ?
N1 C18 H18A 118.4 . . ?
C17 C18 H18A 118.4 . . ?
C20 C19 C31 117.5(4) . . ?
C20 C19 Ir1 127.4(4) . . ?
C31 C19 Ir1 115.1(3) . . ?
C21 C20 C19 120.7(5) . . ?
C21 C20 H20A 119.6 . . ?
C19 C20 H20A 119.6 . . ?
C20 C21 C29 121.0(5) . . ?
C20 C21 C22 131.0(5) . . ?
C29 C21 C22 107.8(4) . . ?
C23 C22 C27 120.3(5) . . ?
C23 C22 C21 130.8(5) . . ?
C27 C22 C21 108.9(5) . . ?
C24 C23 C22 118.3(6) . . ?
C24 C23 H23A 120.9 . . ?
C22 C23 H23A 120.9 . . ?
C23 C24 C25 121.3(6) . . ?
C23 C24 H24A 119.4 . . ?
C25 C24 H24A 119.4 . . ?
C26 C25 C24 120.9(6) . . ?
C26 C25 H25A 119.6 . . ?
C24 C25 H25A 119.6 . . ?
C27 C26 C25 117.2(6) . . ?
C27 C26 H26A 121.4 . . ?
C25 C26 H26A 121.4 . . ?
C26 C27 C22 122.0(6) . . ?
C26 C27 C28 128.9(5) . . ?
C22 C27 C28 108.9(5) . . ?
O2 C28 C29 128.8(6) . . ?
O2 C28 C27 126.3(6) . . ?
C29 C28 C27 104.8(5) . . ?
C30 C29 C21 120.5(5) . . ?
C30 C29 C28 129.7(5) . . ?
C21 C29 C28 109.7(5) . . ?
C29 C30 C31 118.3(5) . . ?
C29 C30 H30A 120.9 . . ?
C31 C30 H30A 120.9 . . ?
C30 C31 C19 122.0(5) . . ?
C30 C31 C32 123.4(5) . . ?
C19 C31 C32 114.6(4) . . ?
N2 C32 C33 120.3(5) . . ?
N2 C32 C31 113.4(4) . . ?
C33 C32 C31 126.4(5) . . ?
C34 C33 C32 120.2(6) . . ?
C34 C33 H33A 119.9 . . ?
C32 C33 H33A 119.9 . . ?
C33 C34 C35 119.6(6) . . ?
C33 C34 H34A 120.2 . . ?
C35 C34 H34A 120.2 . . ?
C34 C35 C36 118.9(6) . . ?
C34 C35 H35A 120.6 . . ?
C36 C35 H35A 120.6 . . ?
N2 C36 C35 121.8(6) . . ?
N2 C36 H36A 119.1 . . ?
C35 C36 H36A 119.1 . . ?
C38 C37 H37A 109.5 . . ?
C38 C37 H37B 109.5 . . ?
H37A C37 H37B 109.5 . . ?
C38 C37 H37C 109.5 . . ?
H37A C37 H37C 109.5 . . ?
H37B C37 H37C 109.5 . . ?
O3 C38 C39 126.6(6) . . ?
O3 C38 C37 114.2(6) . . ?
C39 C38 C37 119.1(6) . . ?
C38 C39 C40 129.1(6) . . ?
C38 C39 H39A 115.4 . . ?
C40 C39 H39A 115.4 . . ?
O4 C40 C39 125.9(6) . . ?
O4 C40 C41 115.9(6) . . ?
C39 C40 C41 118.1(6) . . ?
C40 C41 H41A 109.5 . . ?
C40 C41 H41B 109.5 . . ?
H41A C41 H41B 109.5 . . ?
C40 C41 H41C 109.5 . . ?
H41A C41 H41C 109.5 . . ?
H41B C41 H41C 109.5 . . ?
Cl2 C42 Cl1 117.4(7) . . ?
Cl2 C42 H42A 108.0 . . ?
Cl1 C42 H42A 108.0 . . ?
Cl2 C42 H42B 108.0 . . ?
Cl1 C42 H42B 108.0 . . ?
H42A C42 H42B 107.2 . . ?
Cl4 C43 Cl3 112.2(8) . . ?
Cl4 C43 H43A 109.2 . . ?
Cl3 C43 H43A 109.2 . . ?
Cl4 C43 H43B 109.2 . . ?
Cl3 C43 H43B 109.2 . . ?
H43A C43 H43B 107.9 . . ?
C1 Ir1 C19 87.56(18) . . ?
C1 Ir1 N1 80.03(19) . . ?
C19 Ir1 N1 94.88(18) . . ?
C1 Ir1 N2 94.36(18) . . ?
C19 Ir1 N2 80.50(19) . . ?
N1 Ir1 N2 172.94(15) . . ?
C1 Ir1 O3 92.83(17) . . ?
C19 Ir1 O3 176.75(15) . . ?
N1 Ir1 O3 88.36(16) . . ?
N2 Ir1 O3 96.25(16) . . ?
C1 Ir1 O4 176.01(16) . . ?
C19 Ir1 O4 91.11(17) . . ?
N1 Ir1 O4 96.34(16) . . ?
N2 Ir1 O4 89.12(16) . . ?
O3 Ir1 O4 88.71(16) . . ?
C18 N1 C14 118.8(4) . . ?
C18 N1 Ir1 124.5(4) . . ?
C14 N1 Ir1 116.5(3) . . ?
C36 N2 C32 119.1(5) . . ?
C36 N2 Ir1 124.3(4) . . ?
C32 N2 Ir1 116.2(3) . . ?
C38 O3 Ir1 124.5(4) . . ?
C40 O4 Ir1 124.8(4) . . ?

loop_
_geom_bond_atom_site_label_1
_geom_bond_atom_site_label_2
_geom_bond_distance
_geom_bond_site_symmetry_2
_geom_bond_publ_flag
C1 C13 1.415(7) . ?
C1 C2 1.419(7) . ?
C1 Ir1 1.982(5) . ?
C2 C3 1.375(7) . ?
C2 H2A 0.9300 . ?
C3 C11 1.398(8) . ?
C3 C4 1.491(8) . ?
C4 C5 1.363(9) . ?
C4 C9 1.416(8) . ?
C5 C6 1.396(9) . ?
C5 H5A 0.9300 . ?
C6 C7 1.363(11) . ?
C6 H6A 0.9300 . ?
C7 C8 1.397(10) . ?
C7 H7A 0.9300 . ?
C8 C9 1.385(9) . ?
C8 H8A 0.9300 . ?
C9 C10 1.491(9) . ?
C10 O1 1.217(7) . ?
C10 C11 1.502(7) . ?
C11 C12 1.381(8) . ?
C12 C13 1.403(7) . ?
C12 H12A 0.9300 . ?
C13 C14 1.470(7) . ?
C14 N1 1.358(6) . ?
C14 C15 1.392(7) . ?
C15 C16 1.374(8) . ?
C15 H15A 0.9300 . ?
C16 C17 1.386(9) . ?
C16 H16A 0.9300 . ?
C17 C18 1.378(8) . ?
C17 H17A 0.9300 . ?
C18 N1 1.347(7) . ?
C18 H18A 0.9300 . ?
C19 C20 1.397(7) . ?
C19 C31 1.423(7) . ?
C19 Ir1 1.985(5) . ?
C20 C21 1.369(7) . ?
C20 H20A 0.9300 . ?
C21 C29 1.395(7) . ?
C21 C22 1.489(7) . ?
C22 C23 1.376(8) . ?
C22 C27 1.396(8) . ?
C23 C24 1.375(8) . ?
C23 H23A 0.9300 . ?
C24 C25 1.395(10) . ?
C24 H24A 0.9300 . ?
C25 C26 1.386(9) . ?
C25 H25A 0.9300 . ?
C26 C27 1.377(8) . ?
C26 H26A 0.9300 . ?
C27 C28 1.496(9) . ?
C28 O2 1.208(7) . ?
C28 C29 1.493(8) . ?
C29 C30 1.389(8) . ?
C30 C31 1.390(7) . ?
C30 H30A 0.9300 . ?
C31 C32 1.465(7) . ?
C32 N2 1.366(7) . ?
C32 C33 1.397(7) . ?
C33 C34 1.361(9) . ?
C33 H33A 0.9300 . ?
C34 C35 1.374(10) . ?
C34 H34A 0.9300 . ?
C35 C36 1.399(8) . ?
C35 H35A 0.9300 . ?
C36 N2 1.340(7) . ?
C36 H36A 0.9300 . ?
C37 C38 1.509(9) . ?
C37 H37A 0.9600 . ?
C37 H37B 0.9600 . ?
C37 H37C 0.9600 . ?
C38 O3 1.270(7) . ?
C38 C39 1.379(9) . ?
C39 C40 1.410(10) . ?
C39 H39A 0.9300 . ?
C40 O4 1.263(7) . ?
C40 C41 1.513(9) . ?
C41 H41A 0.9600 . ?
C41 H41B 0.9600 . ?
C41 H41C 0.9600 . ?
C42 Cl2 1.629(11) . ?
C42 Cl1 1.706(11) . ?
C42 H42A 0.9700 . ?
C42 H42B 0.9700 . ?
C43 Cl4 1.693(13) . ?
C43 Cl3 1.729(14) . ?
C43 H43A 0.9700 . ?
C43 H43B 0.9700 . ?
Ir1 N1 2.033(4) . ?
Ir1 N2 2.037(4) . ?
Ir1 O3 2.144(4) . ?
Ir1 O4 2.145(4) . ?
